data_4316670
loop_
_publ_author_name
'Arpita Jana'
'Samit Majumder'
'Luca Carrella'
'Malabika Nayak'
'Thomas Weyhermueller'
'Supriya Dutta'
'Dieter Schollmeyer'
'Eva Rentschler'
'Rajesh Koner'
'Sasankasekhar Mohanta'

_publ_section_title
;
 Syntheses, Structures, and Magnetic Properties of Diphenoxo-Bridged
 CuIILnIII and NiII(Low-Spin)LnIII Compounds Derived from a Compartmental
 Ligand (Ln = Ce-Yb)
;
_journal_name_full 'Inorganic Chemistry'
_journal_page_first 9012
_journal_page_last 9025
_journal_paper_doi 10.1021/ic101445n
_journal_volume 49
_journal_year 2010
_chemical_formula_sum 'C51 H62 N10 Ni2 O27 Sm2'
_chemical_formula_weight 1665.23
_chemical_name_systematic
; 
 ? 
;
_space_group_IT_number 14
_symmetry_cell_setting monoclinic
_symmetry_space_group_name_Hall '-P 2ybc'
_symmetry_space_group_name_H-M 'P 1 21/c 1'
_atom_sites_solution_hydrogens geom
_atom_sites_solution_primary direct
_atom_sites_solution_secondary difmap
_audit_creation_method SHELXL-97
_cell_angle_alpha 90.00
_cell_angle_beta 108.909(5)
_cell_angle_gamma 90.00
_cell_formula_units_Z 4
_cell_length_a 16.469(3)
_cell_length_b 24.389(4)
_cell_length_c 16.026(3)
_cell_measurement_temperature 296(2)
_cell_volume 6089.7(19)
_computing_cell_refinement 'Bruker SMART'
_computing_data_collection 'Bruker SMART'
_computing_data_reduction 'Bruker SAINT'
_computing_molecular_graphics 'Bruker SHELXTL'
_computing_publication_material 'Bruker SHELXTL'
_computing_structure_refinement 'SHELXL-97 (Sheldrick, 1997)'
_computing_structure_solution 'SHELXS-97 (Sheldrick, 1990)'
_diffrn_ambient_temperature 296(2)
_diffrn_measured_fraction_theta_full 0.987
_diffrn_measured_fraction_theta_max 0.987
_diffrn_measurement_device_type 'CCD area detector'
_diffrn_measurement_method '\p and \w scans'
_diffrn_radiation_monochromator graphite
_diffrn_radiation_source 'fine-focus sealed tube'
_diffrn_radiation_type MoK\a
_diffrn_radiation_wavelength 0.71073
_diffrn_reflns_av_R_equivalents 0.1573
_diffrn_reflns_av_sigmaI/netI 0.1109
_diffrn_reflns_limit_h_max 19
_diffrn_reflns_limit_h_min -17
_diffrn_reflns_limit_k_max 28
_diffrn_reflns_limit_k_min -29
_diffrn_reflns_limit_l_max 18
_diffrn_reflns_limit_l_min -18
_diffrn_reflns_number 69507
_diffrn_reflns_theta_full 25.16
_diffrn_reflns_theta_max 25.16
_diffrn_reflns_theta_min 1.31
_diffrn_standards_decay_% <1
_exptl_absorpt_coefficient_mu 2.604
_exptl_absorpt_correction_T_max 0.6109
_exptl_absorpt_correction_T_min 0.4804
_exptl_absorpt_correction_type multi-scan
_exptl_absorpt_process_details 'SADABS (Sheldrick, 1997)'
_exptl_crystal_colour red
_exptl_crystal_density_diffrn 1.816
_exptl_crystal_density_method 'not measured'
_exptl_crystal_description rectangular
_exptl_crystal_F_000 3336
_exptl_crystal_size_max 0.33
_exptl_crystal_size_mid 0.28
_exptl_crystal_size_min 0.21
_refine_diff_density_max 1.861
_refine_diff_density_min -2.990
_refine_diff_density_rms 0.161
_refine_ls_extinction_method none
_refine_ls_goodness_of_fit_ref 1.084
_refine_ls_hydrogen_treatment constr
_refine_ls_matrix_type fullcycle
_refine_ls_number_parameters 835
_refine_ls_number_reflns 10768
_refine_ls_number_restraints 0
_refine_ls_restrained_S_all 1.084
_refine_ls_R_factor_all 0.1410
_refine_ls_R_factor_gt 0.0719
_refine_ls_shift/su_max 0.001
_refine_ls_shift/su_mean 0.000
_refine_ls_structure_factor_coef Fsqd
_refine_ls_weighting_details 'calc w=1/[\s^2^(Fo^2^)+(0.1000P)^2^+0.0000P] where P=(Fo^2^+2Fc^2^)/3'
_refine_ls_weighting_scheme calc
_refine_ls_wR_factor_gt 0.1669
_refine_ls_wR_factor_ref 0.2088
_reflns_number_gt 6101
_reflns_number_total 10768
_reflns_threshold_expression >2sigma(I)
_cod_data_source_file ic101445n_si_001_10.cif
_cod_data_source_block 16
_cod_original_cell_volume 6089.5(18)
_cod_database_code 4316670

loop_
_symmetry_equiv_pos_as_xyz
'x, y, z'
'-x, y+1/2, -z+1/2'
'-x, -y, -z'
'x, -y-1/2, z-1/2'

loop_
_atom_site_label
_atom_site_type_symbol
_atom_site_fract_x
_atom_site_fract_y
_atom_site_fract_z
_atom_site_U_iso_or_equiv
_atom_site_adp_type
_atom_site_occupancy
_atom_site_symmetry_multiplicity
_atom_site_calc_flag
_atom_site_refinement_flags
_atom_site_disorder_assembly
_atom_site_disorder_group
C2 C 0.8572(7) 0.4923(5) -0.0280(7) 0.047(3) Uani 1 1 d . . .
C3 C 0.8128(7) 0.4730(5) -0.1134(7) 0.047(3) Uani 1 1 d . . .
C4 C 0.8244(8) 0.4995(6) -0.1862(8) 0.063(3) Uani 1 1 d . . .
H4 H 0.7928 0.4880 -0.2428 0.075 Uiso 1 1 calc R . .
C5 C 0.8817(8) 0.5423(5) -0.1757(7) 0.058(3) Uani 1 1 d . . .
H5 H 0.8919 0.5581 -0.2242 0.069 Uiso 1 1 calc R . .
C6 C 0.9232(8) 0.5610(5) -0.0918(7) 0.055(3) Uani 1 1 d . . .
H6 H 0.9601 0.5909 -0.0842 0.066 Uiso 1 1 calc R . .
C7 C 0.9116(7) 0.5362(5) -0.0168(7) 0.045(3) Uani 1 1 d . . .
C8 C 0.9546(7) 0.5616(5) 0.0668(7) 0.047(3) Uani 1 1 d . . .
H8 H 0.9934 0.5897 0.0692 0.056 Uiso 1 1 calc R . .
C10 C 0.9901(7) 0.5723(5) 0.2278(7) 0.055(3) Uani 1 1 d . . .
H10 H 1.0345 0.5459 0.2589 0.065 Uiso 1 1 calc R . .
C11 C 1.0349(9) 0.6254(5) 0.2261(7) 0.062(3) Uani 1 1 d . . .
H11A H 0.9941 0.6522 0.1920 0.074 Uiso 1 1 calc R . .
H11B H 1.0788 0.6202 0.1985 0.074 Uiso 1 1 calc R . .
C12 C 1.0757(8) 0.6459(6) 0.3199(8) 0.066(4) Uani 1 1 d . . .
H12A H 1.1216 0.6212 0.3512 0.079 Uiso 1 1 calc R . .
H12B H 1.1006 0.6818 0.3185 0.079 Uiso 1 1 calc R . .
C13 C 1.0117(9) 0.6498(6) 0.3694(9) 0.072(4) Uani 1 1 d . . .
H13A H 0.9694 0.6777 0.3420 0.086 Uiso 1 1 calc R . .
H13B H 1.0414 0.6612 0.4296 0.086 Uiso 1 1 calc R . .
C14 C 0.9649(8) 0.5949(5) 0.3709(7) 0.056(3) Uani 1 1 d . . .
H14A H 1.0051 0.5682 0.4063 0.067 Uiso 1 1 calc R . .
H14B H 0.9199 0.6004 0.3970 0.067 Uiso 1 1 calc R . .
C15 C 0.9257(7) 0.5737(5) 0.2757(7) 0.055(3) Uani 1 1 d . . .
H15 H 0.8805 0.5995 0.2443 0.066 Uiso 1 1 calc R . .
C17 C 0.8705(7) 0.4943(5) 0.3280(7) 0.056(3) Uani 1 1 d . . .
H17 H 0.8849 0.5121 0.3821 0.067 Uiso 1 1 calc R . .
C18 C 0.8311(7) 0.4407(5) 0.3209(7) 0.049(3) Uani 1 1 d . . .
C19 C 0.8257(8) 0.4168(6) 0.3976(8) 0.062(3) Uani 1 1 d . . .
H19 H 0.8458 0.4358 0.4507 0.075 Uiso 1 1 calc R . .
C20 C 0.7910(9) 0.3651(6) 0.3959(9) 0.073(4) Uani 1 1 d . . .
H20 H 0.7875 0.3491 0.4473 0.088 Uiso 1 1 calc R . .
C21 C 0.7613(8) 0.3376(6) 0.3157(9) 0.067(4) Uani 1 1 d . . .
H21 H 0.7406 0.3020 0.3138 0.080 Uiso 1 1 calc R . .
C22 C 0.7625(7) 0.3624(5) 0.2397(7) 0.050(3) Uani 1 1 d . . .
C23 C 0.8001(7) 0.4143(5) 0.2405(7) 0.042(3) Uani 1 1 d . . .
C26 C 0.6941(8) 0.4174(6) -0.1976(8) 0.076(4) Uani 1 1 d . . .
H26A H 0.6679 0.3824 -0.1929 0.091 Uiso 1 1 calc R . .
H26B H 0.7193 0.4145 -0.2444 0.091 Uiso 1 1 calc R . .
C27 C 0.6249(9) 0.4622(7) -0.2211(10) 0.094(5) Uani 1 1 d . . .
H27A H 0.6057 0.4687 -0.1714 0.140 Uiso 1 1 calc R . .
H27B H 0.5772 0.4504 -0.2705 0.140 Uiso 1 1 calc R . .
H27C H 0.6484 0.4953 -0.2360 0.140 Uiso 1 1 calc R . .
C32 C 0.7900(7) 0.6949(4) 0.3805(7) 0.045(3) Uani 1 1 d . . .
C33 C 0.8381(7) 0.7065(5) 0.4667(7) 0.045(3) Uani 1 1 d . . .
C34 C 0.8920(8) 0.7516(6) 0.4860(8) 0.067(4) Uani 1 1 d . . .
H34 H 0.9265 0.7588 0.5435 0.080 Uiso 1 1 calc R . .
C35 C 0.8934(9) 0.7857(6) 0.4174(9) 0.072(4) Uani 1 1 d . . .
H35 H 0.9281 0.8167 0.4303 0.087 Uiso 1 1 calc R . .
C36 C 0.8480(9) 0.7761(5) 0.3354(9) 0.063(4) Uani 1 1 d . . .
H36 H 0.8506 0.8005 0.2917 0.076 Uiso 1 1 calc R . .
C37 C 0.7952(8) 0.7292(5) 0.3120(8) 0.054(3) Uani 1 1 d . . .
C38 C 0.7516(8) 0.7154(5) 0.2196(8) 0.059(3) Uani 1 1 d . . .
H38 H 0.7468 0.7428 0.1779 0.071 Uiso 1 1 calc R . .
C40 C 0.6813(8) 0.6580(5) 0.0965(7) 0.061(3) Uani 1 1 d . . .
H40 H 0.6192 0.6634 0.0807 0.073 Uiso 1 1 calc R . .
C41 C 0.7121(9) 0.6917(6) 0.0331(7) 0.069(4) Uani 1 1 d . . .
H41A H 0.7741 0.6894 0.0497 0.083 Uiso 1 1 calc R . .
H41B H 0.6967 0.7298 0.0361 0.083 Uiso 1 1 calc R . .
C42 C 0.6711(9) 0.6702(6) -0.0615(8) 0.073(4) Uani 1 1 d . . .
H42A H 0.6096 0.6762 -0.0797 0.088 Uiso 1 1 calc R . .
H42B H 0.6934 0.6909 -0.1010 0.088 Uiso 1 1 calc R . .
C43 C 0.6881(9) 0.6109(6) -0.0698(8) 0.070(4) Uani 1 1 d . . .
H43A H 0.7492 0.6053 -0.0575 0.084 Uiso 1 1 calc R . .
H43B H 0.6589 0.5991 -0.1298 0.084 Uiso 1 1 calc R . .
C44 C 0.6571(8) 0.5757(5) -0.0054(7) 0.060(3) Uani 1 1 d . . .
H44A H 0.5951 0.5776 -0.0220 0.072 Uiso 1 1 calc R . .
H44B H 0.6733 0.5378 -0.0086 0.072 Uiso 1 1 calc R . .
C45 C 0.6973(8) 0.5969(5) 0.0887(7) 0.054(3) Uani 1 1 d . . .
H45 H 0.7595 0.5921 0.1040 0.064 Uiso 1 1 calc R . .
C47 C 0.6334(7) 0.5233(5) 0.1478(7) 0.054(3) Uani 1 1 d . . .
H47 H 0.6203 0.5070 0.0926 0.065 Uiso 1 1 calc R . .
C48 C 0.6098(7) 0.4946(5) 0.2158(7) 0.048(3) Uani 1 1 d . . .
C49 C 0.5613(8) 0.4476(6) 0.1916(8) 0.067(4) Uani 1 1 d . . .
H49 H 0.5470 0.4347 0.1340 0.080 Uiso 1 1 calc R . .
C50 C 0.5342(8) 0.4198(6) 0.2519(9) 0.069(4) Uani 1 1 d . . .
H50 H 0.5023 0.3878 0.2355 0.083 Uiso 1 1 calc R . .
C51 C 0.5547(8) 0.4398(5) 0.3393(8) 0.063(3) Uani 1 1 d . . .
H51 H 0.5342 0.4222 0.3800 0.075 Uiso 1 1 calc R . .
C52 C 0.6049(7) 0.4850(4) 0.3623(6) 0.038(3) Uani 1 1 d . . .
C53 C 0.6315(7) 0.5146(5) 0.3039(7) 0.045(3) Uani 1 1 d . . .
C56 C 0.8948(8) 0.6672(6) 0.6133(8) 0.065(4) Uani 1 1 d . . .
H56A H 0.8754 0.6439 0.6522 0.078 Uiso 1 1 calc R . .
H56B H 0.9042 0.7037 0.6387 0.078 Uiso 1 1 calc R . .
C57 C 0.9770(8) 0.6454(7) 0.6073(9) 0.079(4) Uani 1 1 d . . .
H57A H 0.9672 0.6102 0.5791 0.119 Uiso 1 1 calc R . .
H57B H 1.0176 0.6419 0.6655 0.119 Uiso 1 1 calc R . .
H57C H 0.9991 0.6702 0.5734 0.119 Uiso 1 1 calc R . .
C59 C 0.6135(9) 0.4736(5) 0.5179(8) 0.064(4) Uani 1 1 d . . .
H59A H 0.5545 0.4609 0.4971 0.076 Uiso 1 1 calc R . .
H59B H 0.6206 0.4967 0.5690 0.076 Uiso 1 1 calc R . .
C60 C 0.6725(10) 0.4251(6) 0.5444(9) 0.082(4) Uani 1 1 d . . .
H60A H 0.6752 0.4066 0.4925 0.123 Uiso 1 1 calc R . .
H60B H 0.6512 0.4004 0.5791 0.123 Uiso 1 1 calc R . .
H60C H 0.7289 0.4374 0.5785 0.123 Uiso 1 1 calc R . .
C61 C 0.5150(15) 0.7309(10) 0.2096(13) 0.159(10) Uani 1 1 d . . .
H61A H 0.5519 0.7004 0.2092 0.238 Uiso 1 1 calc R . .
H61B H 0.4649 0.7179 0.2217 0.238 Uiso 1 1 calc R . .
H61C H 0.5451 0.7565 0.2544 0.238 Uiso 1 1 calc R . .
C62 C 0.4888(18) 0.7584(9) 0.1221(18) 0.132(8) Uani 1 1 d . . .
C63 C 0.4173(15) 0.7894(8) 0.0905(15) 0.148(9) Uani 1 1 d . . .
H63A H 0.4307 0.8222 0.0644 0.221 Uiso 1 1 calc R . .
H63B H 0.3964 0.7991 0.1380 0.221 Uiso 1 1 calc R . .
H63C H 0.3740 0.7691 0.0468 0.221 Uiso 1 1 calc R . .
N9 N 0.9411(6) 0.5467(4) 0.1402(5) 0.046(2) Uani 1 1 d . . .
N16 N 0.8870(6) 0.5187(4) 0.2644(5) 0.047(2) Uani 1 1 d . . .
N39 N 0.7194(6) 0.6685(4) 0.1914(6) 0.049(2) Uani 1 1 d . . .
N40 N 0.6028(8) 0.3904(5) -0.0314(8) 0.070(3) Uani 1 1 d . . .
N46 N 0.6715(6) 0.5703(4) 0.1599(5) 0.048(2) Uani 1 1 d . . .
N50 N 0.9237(8) 0.3065(6) 0.1543(8) 0.067(3) Uani 1 1 d . . .
N60 N 0.8582(8) 0.3123(5) -0.0810(7) 0.067(3) Uani 1 1 d . . .
N70 N 0.6528(8) 0.6340(5) 0.6356(7) 0.077(3) Uani 1 1 d . . .
N80 N 0.5249(11) 0.6523(9) 0.3932(10) 0.102(5) Uani 1 1 d . . .
N90 N 0.8322(8) 0.5321(5) 0.5679(7) 0.073(3) Uani 1 1 d . . .
Ni1 Ni 0.86922(9) 0.49195(6) 0.15320(9) 0.0453(4) Uani 1 1 d . . .
Ni2 Ni 0.70266(9) 0.61224(6) 0.26083(9) 0.0436(4) Uani 1 1 d . . .
O1 O 0.8458(5) 0.4643(3) 0.0391(4) 0.0481(19) Uani 1 1 d . . .
O24 O 0.8019(5) 0.4339(3) 0.1639(5) 0.0495(19) Uani 1 1 d . . .
O25 O 0.7606(5) 0.4291(3) -0.1157(5) 0.058(2) Uani 1 1 d . . .
O28 O 0.7329(5) 0.3373(3) 0.1569(5) 0.061(2) Uani 1 1 d . . .
O31 O 0.7417(5) 0.6504(3) 0.3663(4) 0.051(2) Uani 1 1 d . . .
O41 O 0.6395(6) 0.3471(4) -0.0432(6) 0.068(2) Uani 1 1 d . . .
O42 O 0.6516(6) 0.4281(4) 0.0107(5) 0.065(2) Uani 1 1 d . . .
O43 O 0.5256(7) 0.3957(5) -0.0579(8) 0.103(4) Uani 1 1 d . . .
O51 O 0.8612(6) 0.2867(4) 0.0981(6) 0.062(2) Uani 1 1 d . . .
O52 O 0.9276(6) 0.3587(5) 0.1557(6) 0.069(2) Uani 1 1 d . . .
O53 O 0.9782(7) 0.2798(5) 0.2091(6) 0.095(3) Uani 1 1 d . . .
O54 O 0.6773(5) 0.5596(3) 0.3322(4) 0.0472(19) Uani 1 1 d . . .
O55 O 0.8281(5) 0.6696(3) 0.5268(5) 0.053(2) Uani 1 1 d . . .
O58 O 0.6304(5) 0.5056(3) 0.4492(5) 0.059(2) Uani 1 1 d . . .
O61 O 0.9013(5) 0.3518(4) -0.0334(5) 0.061(2) Uani 1 1 d . . .
O62 O 0.7795(6) 0.3067(4) -0.0855(6) 0.068(2) Uani 1 1 d . . .
O63 O 0.8909(7) 0.2817(4) -0.1217(8) 0.098(4) Uani 1 1 d . . .
O64 O 0.5410(12) 0.7491(7) 0.0782(12) 0.175(7) Uani 1 1 d . . .
O71 O 0.7086(5) 0.6585(4) 0.6122(5) 0.065(2) Uani 1 1 d . . .
O72 O 0.6092(6) 0.5983(4) 0.5801(6) 0.069(3) Uani 1 1 d . . .
O73 O 0.6362(7) 0.6447(5) 0.7018(7) 0.109(4) Uani 1 1 d . . .
O81 O 0.5373(7) 0.6032(5) 0.3896(8) 0.101(4) Uani 1 1 d . . .
O82 O 0.5940(9) 0.6836(5) 0.4270(8) 0.102(4) Uani 1 1 d . . .
O83 O 0.4518(9) 0.6706(7) 0.3608(10) 0.156(6) Uani 1 1 d . . .
O91 O 0.8231(5) 0.5481(4) 0.4901(5) 0.064(2) Uani 1 1 d . . .
O92 O 0.7795(6) 0.5496(4) 0.6029(6) 0.075(3) Uani 1 1 d . . .
O93 O 0.8902(9) 0.5018(6) 0.6071(7) 0.129(5) Uani 1 1 d . . .
Sm1 Sm 0.78889(4) 0.37527(3) 0.03513(4) 0.0494(2) Uani 1 1 d . . .
Sm2 Sm 0.69135(4) 0.60420(3) 0.47292(4) 0.0487(2) Uani 1 1 d . . .
C29 C 0.6805 0.2870 0.1465 0.050 Uani 1 1 d . . .
H29A H 0.7046 0.2638 0.1977 0.060 Uiso 1 1 calc R . .
H29B H 0.6833 0.2670 0.0951 0.060 Uiso 1 1 calc R . .
C30 C 0.5881 0.2986 0.1362 0.050 Uani 1 1 d . . .
H30A H 0.5831 0.3080 0.1925 0.075 Uiso 1 1 calc R . .
H30B H 0.5542 0.2666 0.1136 0.075 Uiso 1 1 calc R . .
H30C H 0.5680 0.3286 0.0960 0.075 Uiso 1 1 calc R . .

loop_
_atom_site_aniso_label
_atom_site_aniso_U_11
_atom_site_aniso_U_22
_atom_site_aniso_U_33
_atom_site_aniso_U_23
_atom_site_aniso_U_13
_atom_site_aniso_U_12
C2 0.038(7) 0.066(8) 0.036(6) 0.006(5) 0.013(5) 0.010(6)
C3 0.037(7) 0.064(8) 0.041(7) 0.000(6) 0.014(6) 0.003(5)
C4 0.062(9) 0.090(10) 0.033(7) -0.002(6) 0.011(6) -0.005(7)
C5 0.070(9) 0.079(9) 0.031(7) 0.007(6) 0.025(6) 0.010(7)
C6 0.073(9) 0.061(8) 0.047(7) 0.002(6) 0.042(7) -0.001(6)
C7 0.041(7) 0.055(7) 0.036(6) -0.001(5) 0.008(5) 0.003(6)
C8 0.051(7) 0.060(7) 0.036(6) 0.005(5) 0.022(6) 0.002(6)
C10 0.041(7) 0.082(9) 0.032(6) -0.011(6) 0.001(5) -0.005(6)
C11 0.072(9) 0.080(9) 0.036(7) -0.001(6) 0.020(7) -0.011(7)
C12 0.061(9) 0.087(10) 0.051(8) -0.010(7) 0.023(7) -0.010(7)
C13 0.074(10) 0.076(9) 0.072(9) -0.018(7) 0.034(8) -0.016(8)
C14 0.047(7) 0.079(9) 0.042(7) -0.010(6) 0.014(6) 0.015(6)
C15 0.040(7) 0.080(9) 0.047(7) -0.010(6) 0.016(6) -0.009(6)
C17 0.053(8) 0.089(10) 0.024(6) 0.001(6) 0.010(6) 0.005(7)
C18 0.053(7) 0.066(8) 0.038(7) -0.005(6) 0.030(6) 0.001(6)
C19 0.053(8) 0.084(10) 0.056(8) 0.005(7) 0.025(7) 0.003(7)
C20 0.078(10) 0.091(11) 0.066(10) 0.023(8) 0.045(8) 0.002(8)
C21 0.072(10) 0.083(10) 0.059(9) 0.004(7) 0.042(8) -0.006(7)
C22 0.039(7) 0.077(9) 0.040(7) 0.009(6) 0.021(6) 0.004(6)
C23 0.034(6) 0.061(7) 0.030(6) 0.006(5) 0.010(5) 0.000(5)
C26 0.057(9) 0.122(12) 0.044(8) -0.011(8) 0.011(7) -0.013(8)
C27 0.048(9) 0.136(14) 0.077(11) -0.002(10) -0.006(8) 0.008(9)
C32 0.039(7) 0.055(7) 0.049(7) -0.003(6) 0.023(6) -0.006(5)
C33 0.038(7) 0.057(7) 0.042(7) -0.015(5) 0.014(5) -0.005(5)
C34 0.066(9) 0.088(10) 0.050(8) -0.010(7) 0.025(7) -0.016(8)
C35 0.077(10) 0.082(10) 0.069(10) -0.014(8) 0.040(8) -0.032(8)
C36 0.075(10) 0.068(9) 0.056(8) -0.006(7) 0.034(8) -0.026(7)
C37 0.055(8) 0.064(8) 0.052(8) -0.004(6) 0.028(6) -0.006(6)
C38 0.064(9) 0.067(8) 0.060(8) 0.013(6) 0.041(7) 0.005(6)
C40 0.048(8) 0.090(10) 0.048(7) 0.014(7) 0.021(6) -0.006(7)
C41 0.074(10) 0.096(10) 0.042(7) 0.013(7) 0.025(7) -0.008(8)
C42 0.076(10) 0.106(12) 0.041(8) 0.016(7) 0.024(7) 0.012(9)
C43 0.080(10) 0.103(12) 0.028(7) 0.004(7) 0.017(7) 0.020(8)
C44 0.066(9) 0.090(10) 0.027(6) -0.005(6) 0.019(6) 0.002(7)
C45 0.045(7) 0.087(9) 0.030(6) 0.012(6) 0.013(6) 0.005(6)
C47 0.054(8) 0.069(8) 0.038(7) -0.010(6) 0.012(6) 0.003(6)
C48 0.042(7) 0.062(7) 0.042(7) -0.003(5) 0.017(6) 0.003(6)
C49 0.064(9) 0.083(10) 0.050(8) -0.009(7) 0.014(7) -0.015(7)
C50 0.054(9) 0.088(10) 0.058(9) 0.002(8) 0.008(7) -0.018(7)
C51 0.059(8) 0.079(9) 0.056(8) 0.006(7) 0.025(7) -0.006(7)
C52 0.041(6) 0.055(7) 0.014(5) 0.000(4) 0.003(5) 0.000(5)
C53 0.042(7) 0.054(7) 0.045(7) 0.009(6) 0.022(6) 0.000(6)
C56 0.050(8) 0.103(11) 0.039(7) -0.013(7) 0.010(6) 0.012(7)
C57 0.050(9) 0.134(13) 0.055(9) -0.015(8) 0.018(7) 0.017(8)
C59 0.075(10) 0.080(10) 0.049(8) -0.004(7) 0.038(7) -0.013(8)
C60 0.115(13) 0.083(11) 0.056(9) 0.007(8) 0.039(9) -0.004(10)
C61 0.19(3) 0.19(2) 0.085(15) 0.034(15) 0.027(16) 0.041(19)
C62 0.14(2) 0.110(17) 0.16(2) -0.032(16) 0.07(2) -0.033(15)
C63 0.127(19) 0.103(16) 0.18(2) -0.026(15) 0.012(17) 0.017(14)
N9 0.046(6) 0.063(6) 0.032(5) -0.006(4) 0.014(4) -0.002(5)
N16 0.038(5) 0.070(6) 0.030(5) -0.010(4) 0.008(4) -0.002(5)
N39 0.053(6) 0.061(6) 0.038(5) 0.001(4) 0.020(5) -0.005(5)
N40 0.048(8) 0.096(10) 0.067(8) -0.006(7) 0.021(6) -0.011(7)
N46 0.043(6) 0.071(6) 0.031(5) -0.006(4) 0.013(4) 0.001(5)
N50 0.051(8) 0.112(11) 0.044(7) -0.003(7) 0.023(6) 0.003(8)
N60 0.069(9) 0.085(9) 0.055(7) 0.001(6) 0.029(7) 0.003(7)
N70 0.085(9) 0.107(10) 0.053(7) -0.020(7) 0.044(7) -0.012(8)
N80 0.082(12) 0.148(16) 0.082(10) 0.037(11) 0.036(9) 0.062(12)
N90 0.088(9) 0.081(8) 0.045(7) 0.005(6) 0.017(7) 0.025(7)
Ni1 0.0407(9) 0.0654(10) 0.0332(8) -0.0027(7) 0.0164(7) -0.0031(7)
Ni2 0.0402(8) 0.0619(10) 0.0318(8) 0.0012(6) 0.0159(7) -0.0037(7)
O1 0.054(5) 0.070(5) 0.023(4) 0.002(3) 0.016(4) -0.007(4)
O24 0.046(5) 0.067(5) 0.041(4) -0.008(4) 0.022(4) -0.010(4)
O25 0.045(5) 0.082(6) 0.043(5) -0.008(4) 0.007(4) -0.009(4)
O28 0.069(6) 0.078(6) 0.046(5) -0.013(4) 0.032(4) -0.024(5)
O31 0.057(5) 0.065(5) 0.035(4) -0.005(4) 0.018(4) -0.015(4)
O41 0.059(6) 0.076(6) 0.073(6) -0.017(5) 0.026(5) -0.007(5)
O42 0.067(6) 0.078(6) 0.055(6) -0.015(5) 0.026(5) -0.005(5)
O43 0.049(7) 0.144(10) 0.112(10) -0.016(7) 0.019(6) -0.009(6)
O51 0.052(6) 0.085(6) 0.049(5) 0.004(5) 0.018(5) 0.008(5)
O52 0.056(6) 0.095(7) 0.057(6) -0.002(5) 0.021(5) -0.011(5)
O53 0.097(8) 0.118(9) 0.057(6) 0.006(6) 0.004(6) 0.041(7)
O54 0.043(5) 0.064(5) 0.034(4) 0.001(4) 0.012(4) -0.013(4)
O55 0.051(5) 0.076(6) 0.037(4) -0.002(4) 0.020(4) -0.009(4)
O58 0.065(6) 0.077(6) 0.045(5) 0.002(4) 0.033(4) -0.004(4)
O61 0.055(6) 0.082(6) 0.056(5) -0.001(5) 0.031(5) -0.003(5)
O62 0.057(6) 0.083(6) 0.066(6) -0.016(5) 0.025(5) -0.011(5)
O63 0.106(9) 0.094(8) 0.126(9) -0.029(7) 0.081(8) 0.001(6)
O64 0.183(18) 0.182(17) 0.193(17) 0.007(13) 0.107(15) 0.003(13)
O71 0.060(6) 0.091(7) 0.057(5) -0.015(5) 0.035(5) -0.014(5)
O72 0.069(6) 0.090(7) 0.064(6) -0.010(5) 0.044(5) -0.011(5)
O73 0.118(10) 0.169(11) 0.065(7) -0.027(7) 0.065(7) -0.014(8)
O81 0.066(7) 0.114(9) 0.105(9) -0.009(7) 0.004(7) 0.018(7)
O82 0.096(10) 0.115(10) 0.111(10) 0.027(7) 0.053(8) 0.036(8)
O83 0.101(11) 0.213(16) 0.169(14) 0.083(12) 0.062(10) 0.071(11)
O91 0.071(6) 0.088(6) 0.038(5) 0.000(4) 0.026(5) 0.005(5)
O92 0.086(7) 0.097(7) 0.054(6) 0.003(5) 0.040(5) 0.024(6)
O93 0.149(12) 0.160(11) 0.065(7) 0.025(7) 0.018(7) 0.098(10)
Sm1 0.0436(4) 0.0680(4) 0.0403(4) -0.0054(3) 0.0186(3) -0.0061(3)
Sm2 0.0494(4) 0.0674(4) 0.0348(3) 0.0002(3) 0.0212(3) -0.0024(3)
C29 0.050 0.050 0.050 0.000 0.016 0.000
C30 0.050 0.050 0.050 0.000 0.016 0.000

loop_
_atom_type_symbol
_atom_type_description
_atom_type_scat_dispersion_real
_atom_type_scat_dispersion_imag
_atom_type_scat_source
C C 0.0033 0.0016 'International Tables Vol C Tables 4.2.6.8 and 6.1.1.4'
H H 0.0000 0.0000 'International Tables Vol C Tables 4.2.6.8 and 6.1.1.4'
N N 0.0061 0.0033 'International Tables Vol C Tables 4.2.6.8 and 6.1.1.4'
O O 0.0106 0.0060 'International Tables Vol C Tables 4.2.6.8 and 6.1.1.4'
Ni Ni 0.3393 1.1124 'International Tables Vol C Tables 4.2.6.8 and 6.1.1.4'
Sm Sm -0.1638 3.4418 'International Tables Vol C Tables 4.2.6.8 and 6.1.1.4'

loop_
_geom_angle_atom_site_label_1
_geom_angle_atom_site_label_2
_geom_angle_atom_site_label_3
_geom_angle
_geom_angle_site_symmetry_1
_geom_angle_site_symmetry_3
_geom_angle_publ_flag
O1 C2 C7 123.3(9) . . ?
O1 C2 C3 116.6(10) . . ?
C7 C2 C3 120.0(10) . . ?
O25 C3 C4 126.4(10) . . ?
O25 C3 C2 114.4(9) . . ?
C4 C3 C2 119.2(11) . . ?
C5 C4 C3 121.3(11) . . ?
C6 C5 C4 118.3(11) . . ?
C5 C6 C7 122.0(11) . . ?
C2 C7 C6 119.1(10) . . ?
C2 C7 C8 124.2(10) . . ?
C6 C7 C8 116.6(10) . . ?
N9 C8 C7 122.6(10) . . ?
C11 C10 C15 115.2(10) . . ?
C11 C10 N9 117.4(9) . . ?
C15 C10 N9 103.4(8) . . ?
C10 C11 C12 109.3(10) . . ?
C13 C12 C11 112.3(11) . . ?
C12 C13 C14 112.8(11) . . ?
C15 C14 C13 109.0(10) . . ?
N16 C15 C10 105.5(9) . . ?
N16 C15 C14 117.0(9) . . ?
C10 C15 C14 112.1(9) . . ?
N16 C17 C18 124.2(10) . . ?
C23 C18 C19 121.3(11) . . ?
C23 C18 C17 120.9(10) . . ?
C19 C18 C17 117.7(10) . . ?
C20 C19 C18 120.7(12) . . ?
C19 C20 C21 118.5(12) . . ?
C22 C21 C20 120.6(13) . . ?
C21 C22 O28 123.4(11) . . ?
C21 C22 C23 121.6(11) . . ?
O28 C22 C23 114.8(8) . . ?
O24 C23 C18 125.7(10) . . ?
O24 C23 C22 117.2(9) . . ?
C18 C23 C22 117.1(10) . . ?
O25 C26 C27 111.5(11) . . ?
O31 C32 C33 117.4(9) . . ?
O31 C32 C37 122.6(10) . . ?
C33 C32 C37 120.0(10) . . ?
O55 C33 C32 114.1(9) . . ?
O55 C33 C34 125.5(10) . . ?
C32 C33 C34 120.3(11) . . ?
C33 C34 C35 118.3(12) . . ?
C36 C35 C34 122.7(13) . . ?
C35 C36 C37 121.0(12) . . ?
C32 C37 C36 117.6(11) . . ?
C32 C37 C38 121.4(11) . . ?
C36 C37 C38 121.0(11) . . ?
N39 C38 C37 125.1(10) . . ?
N39 C40 C41 118.5(10) . . ?
N39 C40 C45 103.1(8) . . ?
C41 C40 C45 111.7(10) . . ?
C40 C41 C42 109.9(11) . . ?
C43 C42 C41 112.5(11) . . ?
C42 C43 C44 111.5(11) . . ?
C45 C44 C43 109.8(10) . . ?
N46 C45 C40 105.3(8) . . ?
N46 C45 C44 118.0(9) . . ?
C40 C45 C44 112.3(9) . . ?
N46 C47 C48 123.5(9) . . ?
C49 C48 C53 119.9(8) . . ?
C49 C48 C47 117.5(9) . . ?
C53 C48 C47 122.5(9) . . ?
C50 C49 C48 120.3(11) . . ?
C49 C50 C51 120.1(13) . . ?
C52 C51 C50 118.5(11) . . ?
C51 C52 C53 123.2(10) . . ?
C51 C52 O58 121.2(10) . . ?
C53 C52 O58 115.5(10) . . ?
O54 C53 C52 118.6(10) . . ?
O54 C53 C48 123.6(8) . . ?
C52 C53 C48 117.8(9) . . ?
O55 C56 C57 111.9(10) . . ?
O58 C59 C60 111.9(10) . . ?
O64 C62 C63 123(3) . . ?
O64 C62 C61 113(3) . . ?
C63 C62 C61 124(2) . . ?
C8 N9 C10 121.4(7) . . ?
C8 N9 Ni1 127.1(6) . . ?
C10 N9 Ni1 111.4(5) . . ?
C17 N16 C15 121.4(7) . . ?
C17 N16 Ni1 126.9(6) . . ?
C15 N16 Ni1 111.7(5) . . ?
C38 N39 C40 120.7(7) . . ?
C38 N39 Ni2 125.3(6) . . ?
C40 N39 Ni2 113.5(5) . . ?
O43 N40 O41 122.5(13) . . ?
O43 N40 O42 121.6(13) . . ?
O41 N40 O42 115.9(11) . . ?
O43 N40 Sm1 178.6(11) . . ?
O41 N40 Sm1 56.8(6) . . ?
O42 N40 Sm1 59.2(6) . . ?
C47 N46 C45 121.2(7) . . ?
C47 N46 Ni2 127.5(6) . . ?
C45 N46 Ni2 111.3(5) . . ?
O53 N50 O51 124.4(14) . . ?
O53 N50 O52 119.9(13) . . ?
O51 N50 O52 115.6(12) . . ?
O63 N60 O62 121.1(12) . . ?
O63 N60 O61 121.1(12) . . ?
O62 N60 O61 117.7(11) . . ?
O73 N70 O71 123.9(13) . . ?
O73 N70 O72 121.3(12) . . ?
O71 N70 O72 114.6(10) . . ?
O81 N80 O83 119(2) . . ?
O81 N80 O82 116.7(14) . . ?
O83 N80 O82 123.7(19) . . ?
O93 N90 O92 121.4(12) . . ?
O93 N90 O91 121.4(12) . . ?
O92 N90 O91 117.2(11) . . ?
N16 Ni1 O24 95.4(4) . . ?
N16 Ni1 N9 86.9(4) . . ?
O24 Ni1 N9 176.1(4) . . ?
N16 Ni1 O1 177.4(4) . . ?
O24 Ni1 O1 82.7(3) . . ?
N9 Ni1 O1 95.0(3) . . ?
N16 Ni1 Sm1 138.0(3) . . ?
O24 Ni1 Sm1 43.8(2) . . ?
N9 Ni1 Sm1 133.3(3) . . ?
O1 Ni1 Sm1 40.7(2) . . ?
N46 Ni2 N39 86.4(4) . . ?
N46 Ni2 O31 175.1(4) . . ?
N39 Ni2 O31 95.8(4) . . ?
N46 Ni2 O54 95.9(4) . . ?
N39 Ni2 O54 174.5(4) . . ?
O31 Ni2 O54 82.3(3) . . ?
N46 Ni2 Sm2 137.8(3) . . ?
N39 Ni2 Sm2 134.4(3) . . ?
O31 Ni2 Sm2 41.2(2) . . ?
O54 Ni2 Sm2 42.5(2) . . ?
C2 O1 Ni1 124.4(5) . . ?
C2 O1 Sm1 127.3(5) . . ?
Ni1 O1 Sm1 108.3(3) . . ?
C23 O24 Ni1 123.9(5) . . ?
C23 O24 Sm1 123.0(5) . . ?
Ni1 O24 Sm1 105.1(3) . . ?
C3 O25 C26 117.8(8) . . ?
C3 O25 Sm1 116.1(5) . . ?
C26 O25 Sm1 126.1(6) . . ?
C22 O28 C29 118.8(5) . . ?
C22 O28 Sm1 117.4(5) . . ?
C29 O28 Sm1 123.4(4) . . ?
C32 O31 Ni2 125.6(5) . . ?
C32 O31 Sm2 126.0(5) . . ?
Ni2 O31 Sm2 108.3(3) . . ?
N40 O41 Sm1 97.9(7) . . ?
N40 O42 Sm1 95.4(8) . . ?
N50 O51 Sm1 97.6(8) . . ?
N50 O52 Sm1 96.9(7) . . ?
C53 O54 Ni2 125.4(6) . . ?
C53 O54 Sm2 123.8(6) . . ?
Ni2 O54 Sm2 106.8(3) . . ?
C33 O55 C56 117.9(8) . . ?
C33 O55 Sm2 116.6(4) . . ?
C56 O55 Sm2 125.4(7) . . ?
C52 O58 C59 119.3(9) . . ?
C52 O58 Sm2 117.0(6) . . ?
C59 O58 Sm2 123.4(7) . . ?
N60 O61 Sm1 95.0(7) . . ?
N60 O62 Sm1 94.4(7) . . ?
N70 O71 Sm2 97.5(7) . . ?
N70 O72 Sm2 97.5(7) . . ?
N80 O81 Sm2 97.1(11) . . ?
N80 O82 Sm2 93.3(9) . . ?
N90 O91 Sm2 95.7(7) . . ?
N90 O92 Sm2 96.2(7) . . ?
O1 Sm1 O24 61.1(2) . . ?
O1 Sm1 O41 126.3(3) . . ?
O24 Sm1 O41 112.9(3) . . ?
O1 Sm1 O52 82.7(3) . . ?
O24 Sm1 O52 68.7(3) . . ?
O41 Sm1 O52 149.1(3) . . ?
O1 Sm1 O61 83.0(3) . . ?
O24 Sm1 O61 128.6(3) . . ?
O41 Sm1 O61 118.0(3) . . ?
O52 Sm1 O61 71.5(3) . . ?
O1 Sm1 O51 130.4(3) . . ?
O24 Sm1 O51 105.1(3) . . ?
O41 Sm1 O51 103.3(3) . . ?
O52 Sm1 O51 49.9(3) . . ?
O61 Sm1 O51 70.1(3) . . ?
O1 Sm1 O42 82.1(3) . . ?
O24 Sm1 O42 70.3(3) . . ?
O41 Sm1 O42 50.8(3) . . ?
O52 Sm1 O42 138.7(3) . . ?
O61 Sm1 O42 143.3(3) . . ?
O51 Sm1 O42 141.8(3) . . ?
O1 Sm1 O62 123.8(3) . . ?
O24 Sm1 O62 173.9(3) . . ?
O41 Sm1 O62 67.8(3) . . ?
O52 Sm1 O62 107.4(3) . . ?
O61 Sm1 O62 51.9(3) . . ?
O51 Sm1 O62 69.0(3) . . ?
O42 Sm1 O62 113.0(3) . . ?
O1 Sm1 O28 123.0(2) . . ?
O24 Sm1 O28 62.0(2) . . ?
O41 Sm1 O28 75.2(3) . . ?
O52 Sm1 O28 79.6(3) . . ?
O61 Sm1 O28 138.1(3) . . ?
O51 Sm1 O28 68.1(3) . . ?
O42 Sm1 O28 77.2(3) . . ?
O62 Sm1 O28 113.1(3) . . ?
O1 Sm1 O25 61.3(2) . . ?
O24 Sm1 O25 114.7(3) . . ?
O41 Sm1 O25 79.8(3) . . ?
O52 Sm1 O25 129.1(3) . . ?
O61 Sm1 O25 69.6(3) . . ?
O51 Sm1 O25 135.3(3) . . ?
O42 Sm1 O25 73.9(3) . . ?
O62 Sm1 O25 71.4(3) . . ?
O28 Sm1 O25 149.7(3) . . ?
O1 Sm1 N40 104.7(3) . . ?
O24 Sm1 N40 91.7(3) . . ?
O41 Sm1 N40 25.3(3) . . ?
O52 Sm1 N40 152.8(3) . . ?
O61 Sm1 N40 134.8(3) . . ?
O51 Sm1 N40 124.0(3) . . ?
O42 Sm1 N40 25.5(3) . . ?
O62 Sm1 N40 90.4(3) . . ?
O28 Sm1 N40 74.5(3) . . ?
O25 Sm1 N40 75.6(3) . . ?
O1 Sm1 Ni1 31.08(15) . . ?
O24 Sm1 Ni1 31.13(17) . . ?
O41 Sm1 Ni1 130.7(2) . . ?
O52 Sm1 Ni1 67.4(3) . . ?
O61 Sm1 Ni1 102.9(2) . . ?
O51 Sm1 Ni1 116.3(2) . . ?
O42 Sm1 Ni1 80.1(2) . . ?
O62 Sm1 Ni1 152.6(2) . . ?
O28 Sm1 Ni1 92.80(17) . . ?
O25 Sm1 Ni1 90.82(17) . . ?
N40 Sm1 Ni1 105.5(3) . . ?
O31 Sm2 O54 60.3(2) . . ?
O31 Sm2 O81 98.7(4) . . ?
O54 Sm2 O81 73.8(3) . . ?
O31 Sm2 O82 76.2(3) . . ?
O54 Sm2 O82 102.4(3) . . ?
O81 Sm2 O82 52.3(4) . . ?
O31 Sm2 O92 126.9(3) . . ?
O54 Sm2 O92 112.7(3) . . ?
O81 Sm2 O92 131.8(4) . . ?
O82 Sm2 O92 144.2(3) . . ?
O31 Sm2 O91 81.3(3) . . ?
O54 Sm2 O91 71.2(2) . . ?
O81 Sm2 O91 139.5(4) . . ?
O82 Sm2 O91 156.5(4) . . ?
O92 Sm2 O91 50.9(3) . . ?
O31 Sm2 O72 153.9(3) . . ?
O54 Sm2 O72 134.0(3) . . ?
O81 Sm2 O72 71.4(4) . . ?
O82 Sm2 O72 78.9(3) . . ?
O92 Sm2 O72 72.3(3) . . ?
O91 Sm2 O72 122.2(3) . . ?
O31 Sm2 O71 114.5(3) . . ?
O54 Sm2 O71 174.7(3) . . ?
O81 Sm2 O71 106.6(4) . . ?
O82 Sm2 O71 74.3(4) . . ?
O92 Sm2 O71 71.0(3) . . ?
O91 Sm2 O71 110.1(3) . . ?
O72 Sm2 O71 50.1(3) . . ?
O31 Sm2 O58 122.5(2) . . ?
O54 Sm2 O58 62.3(2) . . ?
O81 Sm2 O58 68.1(4) . . ?
O82 Sm2 O58 120.1(4) . . ?
O92 Sm2 O58 73.7(3) . . ?
O91 Sm2 O58 77.8(3) . . ?
O72 Sm2 O58 77.2(3) . . ?
O71 Sm2 O58 122.9(3) . . ?
O31 Sm2 O55 60.0(2) . . ?
O54 Sm2 O55 112.5(2) . . ?
O81 Sm2 O55 143.0(4) . . ?
O82 Sm2 O55 91.5(4) . . ?
O92 Sm2 O55 81.2(3) . . ?
O91 Sm2 O55 71.4(3) . . ?
O72 Sm2 O55 113.5(3) . . ?
O71 Sm2 O55 63.9(2) . . ?
O58 Sm2 O55 148.3(3) . . ?
O31 Sm2 Ni2 30.46(17) . . ?
O54 Sm2 Ni2 30.78(17) . . ?
O81 Sm2 Ni2 80.9(3) . . ?
O82 Sm2 Ni2 84.2(3) . . ?
O92 Sm2 Ni2 130.1(2) . . ?
O91 Sm2 Ni2 79.58(18) . . ?
O72 Sm2 Ni2 152.3(2) . . ?
O71 Sm2 Ni2 143.9(2) . . ?
O58 Sm2 Ni2 92.86(16) . . ?
O55 Sm2 Ni2 88.62(15) . . ?
O28 C29 C30 112.9(3) . . ?

loop_
_geom_bond_atom_site_label_1
_geom_bond_atom_site_label_2
_geom_bond_distance
_geom_bond_site_symmetry_2
_geom_bond_publ_flag
C2 O1 1.337(11) . ?
C2 C7 1.372(15) . ?
C2 C3 1.407(14) . ?
C3 O25 1.366(11) . ?
C3 C4 1.401(16) . ?
C4 C5 1.380(17) . ?
C5 C6 1.374(15) . ?
C6 C7 1.412(14) . ?
C7 C8 1.436(14) . ?
C8 N9 1.317(10) . ?
C10 C11 1.495(16) . ?
C10 C15 1.499(15) . ?
C10 N9 1.509(10) . ?
C11 C12 1.519(16) . ?
C12 C13 1.514(17) . ?
C13 C14 1.550(17) . ?
C14 C15 1.541(15) . ?
C15 N16 1.471(12) . ?
C17 N16 1.282(11) . ?
C17 C18 1.448(16) . ?
C18 C23 1.382(14) . ?
C18 C19 1.389(15) . ?
C19 C20 1.380(17) . ?
C20 C21 1.391(18) . ?
C21 C22 1.366(15) . ?
C22 O28 1.399(11) . ?
C22 C23 1.407(15) . ?
C23 O24 1.326(10) . ?
C26 O25 1.439(12) . ?
C26 C27 1.535(19) . ?
C32 O31 1.321(11) . ?
C32 C33 1.380(14) . ?
C32 C37 1.405(15) . ?
C33 O55 1.368(11) . ?
C33 C34 1.384(16) . ?
C34 C35 1.384(17) . ?
C35 C36 1.305(16) . ?
C36 C37 1.412(16) . ?
C37 C38 1.461(16) . ?
C38 N39 1.280(13) . ?
C40 N39 1.468(12) . ?
C40 C41 1.515(15) . ?
C40 C45 1.526(17) . ?
C41 C42 1.539(17) . ?
C42 C43 1.487(17) . ?
C43 C44 1.550(17) . ?
C44 C45 1.526(15) . ?
C45 N46 1.489(11) . ?
C47 N46 1.290(12) . ?
C47 C48 1.450(15) . ?
C48 C49 1.379(13) . ?
C48 C53 1.426(11) . ?
C49 C50 1.368(17) . ?
C50 C51 1.417(17) . ?
C51 C52 1.355(16) . ?
C52 C53 1.361(14) . ?
C52 O58 1.410(11) . ?
C53 O54 1.328(13) . ?
C56 O55 1.464(13) . ?
C56 C57 1.485(16) . ?
C59 O58 1.447(13) . ?
C59 C60 1.502(18) . ?
C61 C62 1.49(3) . ?
C62 O64 1.29(2) . ?
C62 C63 1.35(3) . ?
N9 Ni1 1.840(9) . ?
N16 Ni1 1.830(8) . ?
N39 Ni2 1.842(9) . ?
N40 O43 1.211(14) . ?
N40 O41 1.260(14) . ?
N40 O42 1.263(13) . ?
N40 Sm1 2.923(12) . ?
N46 Ni2 1.841(8) . ?
N50 O53 1.220(13) . ?
N50 O51 1.226(13) . ?
N50 O52 1.275(14) . ?
N60 O63 1.225(13) . ?
N60 O62 1.282(13) . ?
N60 O61 1.290(13) . ?
N70 O73 1.207(13) . ?
N70 O71 1.251(13) . ?
N70 O72 1.285(13) . ?
N80 O81 1.220(18) . ?
N80 O83 1.231(17) . ?
N80 O82 1.330(19) . ?
N90 O93 1.210(13) . ?
N90 O92 1.251(13) . ?
N90 O91 1.268(12) . ?
Ni1 O24 1.840(7) . ?
Ni1 O1 1.868(7) . ?
Ni1 Sm1 3.4361(17) . ?
Ni2 O31 1.852(7) . ?
Ni2 O54 1.854(7) . ?
Ni2 Sm2 3.4692(15) . ?
O1 Sm1 2.358(7) . ?
O24 Sm1 2.462(7) . ?
O25 Sm1 2.656(8) . ?
O28 C29 1.478(8) . ?
O28 Sm1 2.585(7) . ?
O31 Sm2 2.408(7) . ?
O41 Sm1 2.469(9) . ?
O42 Sm1 2.521(9) . ?
O51 Sm1 2.515(8) . ?
O52 Sm1 2.501(9) . ?
O54 Sm2 2.446(7) . ?
O55 Sm2 2.664(8) . ?
O58 Sm2 2.587(8) . ?
O61 Sm1 2.505(8) . ?
O62 Sm1 2.523(8) . ?
O71 Sm2 2.531(8) . ?
O72 Sm2 2.512(8) . ?
O81 Sm2 2.454(11) . ?
O82 Sm2 2.469(11) . ?
O91 Sm2 2.503(8) . ?
O92 Sm2 2.502(9) . ?
C29 C30 1.5033 . ?
